data_2017434
loop_
_publ_author_name
'Blagus, Anita'
'Kaitner, Branko'

_publ_section_title
;Interactions between dimers of
 {1,1'-[<i>o</i>-phenylenebis(nitrilomethylidyne)]di-2-naphtholato-\k^4^<i>O</i>,<i>N</i>,<i>N</i>',<i>O</i>'}nickel(II)
;
_journal_coeditor_code GD3313
_journal_issue 12
_journal_name_full 'Acta Crystallographica Section C'
_journal_page_first m455
_journal_page_last m458
_journal_paper_doi 10.1107/S0108270109044503
_journal_volume 65
_journal_year 2009
_chemical_formula_iupac '[Ni (C28 H18 N2 O2)]'
_chemical_formula_moiety 'C28 H18 N2 Ni O2'
_chemical_formula_sum 'C28 H18 N2 Ni O2'
_chemical_formula_weight 473.15
_chemical_name_systematic
;
{1,1'-[<i>o</i>-phenylenebis(nitrilomethylidyne)]di-2-naphtholato-
\k^4^<i>O</i>,<i>N</i>,<i>N</i>',<i>O</i>'}nickel(II)
;
_space_group_IT_number 14
_symmetry_cell_setting monoclinic
_symmetry_space_group_name_Hall '-P 2yn'
_symmetry_space_group_name_H-M 'P 1 21/n 1'
_atom_sites_solution_hydrogens geom
_atom_sites_solution_primary direct
_atom_sites_solution_secondary difmap
_audit_creation_method SHELXL-97
_cell_angle_alpha 90.00
_cell_angle_beta 97.9769(13)
_cell_angle_gamma 90.00
_cell_formula_units_Z 4
_cell_length_a 15.8669(3)
_cell_length_b 7.57650(10)
_cell_length_c 16.4065(2)
_cell_measurement_reflns_used 4227
_cell_measurement_temperature 100(2)
_cell_measurement_theta_max 27
_cell_measurement_theta_min 3.8
_cell_volume 1953.23(5)
_computing_cell_refinement
;
CrysAlis RED (Oxford Diffraction, 2003)
;
_computing_data_collection
;
CrysAlis CCD (Oxford Diffraction, 2003)
;
_computing_data_reduction
;
CrysAlis RED (Oxford Diffraction, 2003)
;
_computing_molecular_graphics 'ORTEP-3 (Farrugia, 1997)'
_computing_publication_material
;
WinGX (Farrugia, 1999), PARST97 (Nardelli, 1996) and
Mercury (Version 1.4; Macrae <i>et al.</i>,  2006)
;
_computing_structure_refinement 'SHELXL97 (Sheldrick, 2008)'
_computing_structure_solution 'SHELXS97 (Sheldrick, 2008)'
_diffrn_ambient_temperature 100(2)
_diffrn_measured_fraction_theta_full 0.987
_diffrn_measured_fraction_theta_max 0.987
_diffrn_measurement_device_type
;
Oxford Diffraction Xcalibur CCD
diffractometer
;
_diffrn_measurement_method 'omega scan'
_diffrn_radiation_monochromator graphite
_diffrn_radiation_source 'fine-focus sealed tube'
_diffrn_radiation_type MoK\a
_diffrn_radiation_wavelength 0.71069
_diffrn_reflns_av_R_equivalents 0.0239
_diffrn_reflns_av_sigmaI/netI 0.0271
_diffrn_reflns_limit_h_max 20
_diffrn_reflns_limit_h_min -20
_diffrn_reflns_limit_k_max 9
_diffrn_reflns_limit_k_min -9
_diffrn_reflns_limit_l_max 21
_diffrn_reflns_limit_l_min -12
_diffrn_reflns_number 11136
_diffrn_reflns_theta_full 27.06
_diffrn_reflns_theta_max 27.06
_diffrn_reflns_theta_min 3.78
_diffrn_standards_number 8
_exptl_absorpt_coefficient_mu 1.025
_exptl_absorpt_correction_T_max 0.93596
_exptl_absorpt_correction_T_min 0.66734
_exptl_absorpt_correction_type analytical
_exptl_absorpt_process_details '(Alcock, 1970)'
_exptl_crystal_colour red
_exptl_crystal_density_diffrn 1.609
_exptl_crystal_density_method 'not measured'
_exptl_crystal_description lath
_exptl_crystal_F_000 976
_exptl_crystal_size_max 0.6
_exptl_crystal_size_mid 0.2
_exptl_crystal_size_min 0.02
_refine_diff_density_max 0.419
_refine_diff_density_min -0.377
_refine_ls_extinction_method none
_refine_ls_goodness_of_fit_ref 1.160
_refine_ls_hydrogen_treatment constr
_refine_ls_matrix_type full
_refine_ls_number_parameters 298
_refine_ls_number_reflns 4227
_refine_ls_number_restraints 0
_refine_ls_restrained_S_all 1.160
_refine_ls_R_factor_all 0.0481
_refine_ls_R_factor_gt 0.0388
_refine_ls_shift/su_max 0.001
_refine_ls_shift/su_mean 0.000
_refine_ls_structure_factor_coef Fsqd
_refine_ls_weighting_details 'calc w=1/[\s^2^(Fo^2^)+(0.0321P)^2^+3.1247P] where P=(Fo^2^+2Fc^2^)/3'
_refine_ls_weighting_scheme calc
_refine_ls_wR_factor_gt 0.0900
_refine_ls_wR_factor_ref 0.0942
_reflns_number_gt 3694
_reflns_number_total 4227
_reflns_threshold_expression >2sigma(I)
_cod_data_source_file gd3313.cif
_cod_data_source_block I
_cod_original_sg_symbol_H-M 'P 21/n'
_cod_database_code 2017434
_cod_database_fobs_code 2017434

loop_
_symmetry_equiv_pos_as_xyz
'x, y, z'
'-x+1/2, y+1/2, -z+1/2'
'-x, -y, -z'
'x-1/2, -y-1/2, z-1/2'

loop_
_atom_site_type_symbol
_atom_site_label
_atom_site_fract_x
_atom_site_fract_y
_atom_site_fract_z
_atom_site_U_iso_or_equiv
_atom_site_adp_type
_atom_site_calc_flag
_atom_site_refinement_flags
_atom_site_occupancy
_atom_site_disorder_assembly
_atom_site_disorder_group
Ni Ni1 0.540051(19) 0.67592(4) 0.549938(18) 0.01128(10) Uani d . 1 . .
O O11 0.62156(11) 0.7567(2) 0.48965(10) 0.0142(4) Uani d . 1 . .
O O21 0.63069(10) 0.5795(2) 0.61572(10) 0.0131(3) Uani d . 1 . .
N N11 0.45013(13) 0.7745(3) 0.48150(12) 0.0113(4) Uani d . 1 . .
N N21 0.46072(12) 0.5965(3) 0.61416(12) 0.0112(4) Uani d . 1 . .
C C11 0.53092(15) 0.8974(3) 0.37945(14) 0.0118(5) Uani d . 1 . .
C C12 0.61032(15) 0.8406(3) 0.42004(14) 0.0122(5) Uani d . 1 . .
C C13 0.68628(16) 0.8776(3) 0.38354(14) 0.0150(5) Uani d . 1 . .
H H13 0.7397 0.8350 0.4094 0.018 Uiso calc R 1 . .
C C14 0.68241(16) 0.9720(3) 0.31318(14) 0.0161(5) Uani d . 1 . .
H H14 0.7335 0.9961 0.2912 0.019 Uiso calc R 1 . .
C C15 0.60357(16) 1.0366(3) 0.27089(14) 0.0140(5) Uani d . 1 . .
C C16 0.60094(17) 1.1400(3) 0.19886(14) 0.0162(5) Uani d . 1 . .
H H16 0.6525 1.1683 0.1785 0.019 Uiso calc R 1 . .
C C17 0.52505(17) 1.2003(3) 0.15783(14) 0.0178(5) Uani d . 1 . .
H H17 0.5241 1.2710 0.1099 0.021 Uiso calc R 1 . .
C C18 0.44917(16) 1.1563(3) 0.18737(14) 0.0165(5) Uani d . 1 . .
H H18 0.3964 1.1953 0.1585 0.020 Uiso calc R 1 . .
C C19 0.45005(16) 1.0570(3) 0.25780(14) 0.0154(5) Uani d . 1 . .
H H19 0.3977 1.0285 0.2766 0.019 Uiso calc R 1 . .
C C110 0.52682(15) 0.9969(3) 0.30261(14) 0.0125(5) Uani d . 1 . .
C C111 0.45504(15) 0.8625(3) 0.41323(14) 0.0122(5) Uani d . 1 . .
H H111 0.4034 0.9064 0.3841 0.015 Uiso calc R 1 . .
C C21 0.55857(15) 0.4600(3) 0.72329(14) 0.0118(5) Uani d . 1 . .
C C22 0.63151(15) 0.4953(3) 0.68493(14) 0.0123(5) Uani d . 1 . .
C C23 0.71326(15) 0.4379(3) 0.72309(14) 0.0142(5) Uani d . 1 . .
H H23 0.7616 0.4572 0.6960 0.017 Uiso calc R 1 . .
C C24 0.72314(15) 0.3560(3) 0.79749(15) 0.0143(5) Uani d . 1 . .
H H24 0.7784 0.3213 0.8220 0.017 Uiso calc R 1 . .
C C25 0.65156(15) 0.3211(3) 0.83959(14) 0.0128(5) Uani d . 1 . .
C C26 0.66440(16) 0.2330(3) 0.91627(14) 0.0156(5) Uani d . 1 . .
H H26 0.7202 0.1988 0.9396 0.019 Uiso calc R 1 . .
C C27 0.59655(16) 0.1969(4) 0.95717(15) 0.0181(5) Uani d . 1 . .
H H27 0.6050 0.1367 1.0084 0.022 Uiso calc R 1 . .
C C28 0.51464(17) 0.2495(4) 0.92264(15) 0.0185(5) Uani d . 1 . .
H H28 0.4679 0.2267 0.9515 0.022 Uiso calc R 1 . .
C C29 0.50073(16) 0.3338(3) 0.84752(14) 0.0163(5) Uani d . 1 . .
H H29 0.4445 0.3665 0.8251 0.020 Uiso calc R 1 . .
C C210 0.56893(15) 0.3726(3) 0.80313(14) 0.0123(5) Uani d . 1 . .
C C211 0.47711(15) 0.5115(3) 0.68432(14) 0.0120(5) Uani d . 1 . .
H H211 0.4299 0.4818 0.7114 0.014 Uiso calc R 1 . .
C C31 0.37040(15) 0.7450(3) 0.50902(14) 0.0117(5) Uani d . 1 . .
C C32 0.37626(15) 0.6448(3) 0.58151(13) 0.0110(5) Uani d . 1 . .
C C33 0.30246(16) 0.6023(3) 0.61474(14) 0.0155(5) Uani d . 1 . .
H H33 0.3060 0.5316 0.6629 0.019 Uiso calc R 1 . .
C C34 0.22469(15) 0.6627(3) 0.57778(15) 0.0157(5) Uani d . 1 . .
H H34 0.1747 0.6343 0.6009 0.019 Uiso calc R 1 . .
C C35 0.21868(16) 0.7657(3) 0.50642(15) 0.0162(5) Uani d . 1 . .
H H35 0.1648 0.8082 0.4817 0.019 Uiso calc R 1 . .
C C36 0.29115(15) 0.8058(3) 0.47182(14) 0.0154(5) Uani d . 1 . .
H H36 0.2870 0.8743 0.4229 0.018 Uiso calc R 1 . .

loop_
_atom_site_aniso_label
_atom_site_aniso_U_11
_atom_site_aniso_U_22
_atom_site_aniso_U_33
_atom_site_aniso_U_12
_atom_site_aniso_U_13
_atom_site_aniso_U_23
Ni1 0.00783(15) 0.01446(17) 0.01127(15) -0.00006(13) 0.00034(10) 0.00048(12)
O11 0.0103(8) 0.0188(9) 0.0131(8) -0.0013(7) 0.0000(6) 0.0015(7)
O21 0.0102(8) 0.0172(9) 0.0115(7) -0.0003(7) 0.0004(6) 0.0018(6)
N11 0.0101(10) 0.0124(10) 0.0110(9) -0.0012(8) 0.0006(7) -0.0012(7)
N21 0.0082(10) 0.0133(10) 0.0118(9) 0.0002(8) -0.0001(7) -0.0021(8)
C11 0.0121(12) 0.0113(11) 0.0122(10) -0.0011(9) 0.0023(8) -0.0033(9)
C12 0.0134(12) 0.0118(11) 0.0117(10) -0.0009(10) 0.0031(9) -0.0044(9)
C13 0.0104(12) 0.0185(12) 0.0159(11) 0.0012(10) 0.0011(9) -0.0015(9)
C14 0.0132(12) 0.0188(12) 0.0172(11) -0.0019(10) 0.0061(9) -0.0019(10)
C15 0.0165(12) 0.0135(12) 0.0121(10) -0.0012(10) 0.0023(9) -0.0027(9)
C16 0.0198(13) 0.0167(12) 0.0135(11) -0.0023(10) 0.0067(9) -0.0015(9)
C17 0.0247(14) 0.0187(13) 0.0104(10) -0.0002(11) 0.0034(9) 0.0006(9)
C18 0.0164(12) 0.0191(13) 0.0128(11) 0.0027(11) -0.0019(9) -0.0014(9)
C19 0.0153(12) 0.0166(12) 0.0144(11) -0.0008(10) 0.0022(9) -0.0021(9)
C110 0.0158(12) 0.0096(11) 0.0121(10) -0.0007(9) 0.0018(9) -0.0028(8)
C111 0.0113(11) 0.0134(12) 0.0114(10) 0.0001(9) -0.0003(8) -0.0016(9)
C21 0.0113(11) 0.0105(11) 0.0127(10) 0.0009(9) -0.0009(8) -0.0008(9)
C22 0.0115(11) 0.0110(11) 0.0137(10) 0.0006(9) -0.0010(8) -0.0019(9)
C23 0.0098(12) 0.0146(12) 0.0179(11) -0.0014(10) 0.0011(9) -0.0006(9)
C24 0.0098(11) 0.0144(12) 0.0176(11) 0.0014(10) -0.0021(9) -0.0007(9)
C25 0.0126(11) 0.0118(11) 0.0131(10) 0.0013(10) -0.0010(8) -0.0016(9)
C26 0.0142(12) 0.0190(12) 0.0125(11) 0.0018(10) -0.0024(9) -0.0001(9)
C27 0.0179(13) 0.0237(14) 0.0122(11) 0.0012(11) 0.0007(9) 0.0023(10)
C28 0.0167(13) 0.0242(14) 0.0155(11) 0.0001(11) 0.0050(9) 0.0018(10)
C29 0.0115(11) 0.0214(13) 0.0152(11) 0.0023(10) -0.0011(9) 0.0000(10)
C210 0.0112(11) 0.0127(11) 0.0127(10) 0.0010(9) 0.0005(8) -0.0020(9)
C211 0.0120(11) 0.0114(11) 0.0127(10) -0.0012(9) 0.0018(8) -0.0024(9)
C31 0.0106(12) 0.0132(11) 0.0109(10) -0.0018(9) 0.0001(8) -0.0037(9)
C32 0.0100(11) 0.0104(11) 0.0120(10) -0.0001(9) -0.0014(8) -0.0029(8)
C33 0.0147(12) 0.0183(12) 0.0136(11) -0.0010(10) 0.0022(9) 0.0020(9)
C34 0.0102(11) 0.0199(13) 0.0171(11) -0.0033(10) 0.0019(9) -0.0015(10)
C35 0.0085(11) 0.0206(13) 0.0183(12) 0.0014(10) -0.0026(9) -0.0010(10)
C36 0.0139(12) 0.0195(13) 0.0123(10) 0.0001(10) 0.0004(9) 0.0004(9)

loop_
_atom_type_symbol
_atom_type_description
_atom_type_scat_dispersion_real
_atom_type_scat_dispersion_imag
_atom_type_scat_source
C C 0.0033 0.0016 'International Tables Vol C Tables 4.2.6.8 and 6.1.1.4'
H H 0.0000 0.0000 'International Tables Vol C Tables 4.2.6.8 and 6.1.1.4'
N N 0.0061 0.0033 'International Tables Vol C Tables 4.2.6.8 and 6.1.1.4'
O O 0.0106 0.0060 'International Tables Vol C Tables 4.2.6.8 and 6.1.1.4'
Ni Ni 0.3393 1.1124 'International Tables Vol C Tables 4.2.6.8 and 6.1.1.4'

loop_
_geom_angle_atom_site_label_1
_geom_angle_atom_site_label_2
_geom_angle_atom_site_label_3
_geom_angle_site_symmetry_1
_geom_angle_site_symmetry_3
_geom_angle
_geom_angle_publ_flag
O21 Ni1 O11 . . 84.04(7) yes
O21 Ni1 N11 . . 178.60(8) yes
O11 Ni1 N11 . . 94.60(8) yes
O21 Ni1 N21 . . 94.32(8) yes
O11 Ni1 N21 . . 177.87(8) yes
N11 Ni1 N21 . . 87.05(9) yes
C12 O11 Ni1 . . 127.99(16) no
C22 O21 Ni1 . . 128.58(15) no
C111 N11 C31 . . 120.8(2) no
C111 N11 Ni1 . . 126.21(17) no
C31 N11 Ni1 . . 113.00(15) no
C211 N21 C32 . . 121.3(2) no
C211 N21 Ni1 . . 126.23(17) no
C32 N21 Ni1 . . 112.45(15) no
C12 C11 C111 . . 120.7(2) no
C12 C11 C110 . . 119.7(2) no
C111 C11 C110 . . 119.6(2) no
O11 C12 C11 . . 124.8(2) no
O11 C12 C13 . . 116.0(2) no
C11 C12 C13 . . 119.2(2) no
C14 C13 C12 . . 121.0(2) no
C14 C13 H13 . . 119.5 no
C12 C13 H13 . . 119.5 no
C13 C14 C15 . . 121.9(2) no
C13 C14 H14 . . 119.1 no
C15 C14 H14 . . 119.1 no
C16 C15 C110 . . 119.7(2) no
C16 C15 C14 . . 121.2(2) no
C110 C15 C14 . . 119.1(2) no
C17 C16 C15 . . 121.1(2) no
C17 C16 H16 . . 119.5 no
C15 C16 H16 . . 119.5 no
C16 C17 C18 . . 119.3(2) no
C16 C17 H17 . . 120.4 no
C18 C17 H17 . . 120.4 no
C19 C18 C17 . . 120.8(2) no
C19 C18 H18 . . 119.6 no
C17 C18 H18 . . 119.6 no
C18 C19 C110 . . 121.5(2) no
C18 C19 H19 . . 119.3 no
C110 C19 H19 . . 119.3 no
C19 C110 C15 . . 117.6(2) no
C19 C110 C11 . . 123.3(2) no
C15 C110 C11 . . 119.1(2) no
N11 C111 C11 . . 125.5(2) no
N11 C111 H111 . . 117.2 no
C11 C111 H111 . . 117.2 no
C211 C21 C22 . . 119.9(2) no
C211 C21 C210 . . 120.9(2) no
C22 C21 C210 . . 119.2(2) no
O21 C22 C21 . . 124.8(2) no
O21 C22 C23 . . 115.5(2) no
C21 C22 C23 . . 119.7(2) no
C24 C23 C22 . . 121.2(2) no
C24 C23 H23 . . 119.4 no
C22 C23 H23 . . 119.4 no
C23 C24 C25 . . 121.1(2) no
C23 C24 H24 . . 119.4 no
C25 C24 H24 . . 119.4 no
C26 C25 C210 . . 121.0(2) no
C26 C25 C24 . . 119.3(2) no
C210 C25 C24 . . 119.6(2) no
C27 C26 C25 . . 120.2(2) no
C27 C26 H26 . . 119.9 no
C25 C26 H26 . . 119.9 no
C26 C27 C28 . . 119.4(2) no
C26 C27 H27 . . 120.3 no
C28 C27 H27 . . 120.3 no
C29 C28 C27 . . 121.2(2) no
C29 C28 H28 . . 119.4 no
C27 C28 H28 . . 119.4 no
C28 C29 C210 . . 121.1(2) no
C28 C29 H29 . . 119.4 no
C210 C29 H29 . . 119.4 no
C29 C210 C25 . . 117.0(2) no
C29 C210 C21 . . 123.9(2) no
C25 C210 C21 . . 119.1(2) no
N21 C211 C21 . . 126.1(2) no
N21 C211 H211 . . 117.0 no
C21 C211 H211 . . 117.0 no
C36 C31 C32 . . 119.9(2) no
C36 C31 N11 . . 126.7(2) no
C32 C31 N11 . . 113.4(2) no
C33 C32 C31 . . 119.7(2) no
C33 C32 N21 . . 126.3(2) no
C31 C32 N21 . . 114.0(2) no
C34 C33 C32 . . 120.0(2) no
C34 C33 H33 . . 120.0 no
C32 C33 H33 . . 120.0 no
C33 C34 C35 . . 120.5(2) no
C33 C34 H34 . . 119.8 no
C35 C34 H34 . . 119.8 no
C36 C35 C34 . . 120.1(2) no
C36 C35 H35 . . 120.0 no
C34 C35 H35 . . 120.0 no
C35 C36 C31 . . 119.8(2) no
C35 C36 H36 . . 120.1 no
C31 C36 H36 . . 120.1 no

loop_
_geom_bond_atom_site_label_1
_geom_bond_atom_site_label_2
_geom_bond_site_symmetry_2
_geom_bond_distance
_geom_bond_publ_flag
Ni1 O21 . 1.8266(17) yes
Ni1 O11 . 1.8385(17) yes
Ni1 N11 . 1.846(2) yes
Ni1 N21 . 1.851(2) yes
O11 C12 . 1.298(3) yes
O21 C22 . 1.301(3) yes
N11 C111 . 1.315(3) yes
N11 C31 . 1.419(3) no
N21 C211 . 1.313(3) yes
N21 C32 . 1.421(3) no
C11 C12 . 1.408(3) no
C11 C111 . 1.418(3) no
C11 C110 . 1.463(3) no
C12 C13 . 1.446(3) no
C13 C14 . 1.352(3) no
C13 H13 . 0.9500 no
C14 C15 . 1.430(3) no
C14 H14 . 0.9500 no
C15 C16 . 1.413(3) no
C15 C110 . 1.421(3) no
C16 C17 . 1.373(4) no
C16 H16 . 0.9500 no
C17 C18 . 1.399(4) no
C17 H17 . 0.9500 no
C18 C19 . 1.377(3) no
C18 H18 . 0.9500 no
C19 C110 . 1.408(3) no
C19 H19 . 0.9500 no
C111 H111 . 0.9500 no
C21 C211 . 1.415(3) no
C21 C22 . 1.417(3) no
C21 C210 . 1.457(3) no
C22 C23 . 1.428(3) no
C23 C24 . 1.359(3) no
C23 H23 . 0.9500 no
C24 C25 . 1.433(3) no
C24 H24 . 0.9500 no
C25 C26 . 1.413(3) no
C25 C210 . 1.418(3) no
C26 C27 . 1.373(3) no
C26 H26 . 0.9500 no
C27 C28 . 1.402(4) no
C27 H27 . 0.9500 no
C28 C29 . 1.378(3) no
C28 H28 . 0.9500 no
C29 C210 . 1.416(3) no
C29 H29 . 0.9500 no
C211 H211 . 0.9500 no
C31 C36 . 1.397(3) no
C31 C32 . 1.403(3) no
C32 C33 . 1.396(3) no
C33 C34 . 1.376(3) no
C33 H33 . 0.9500 no
C34 C35 . 1.399(3) no
C34 H34 . 0.9500 no
C35 C36 . 1.385(3) no
C35 H35 . 0.9500 no
C36 H36 . 0.9500 no

loop_
_geom_hbond_atom_site_label_D
_geom_hbond_atom_site_label_H
_geom_hbond_atom_site_label_A
_geom_hbond_site_symmetry_A
_geom_hbond_distance_DH
_geom_hbond_distance_HA
_geom_hbond_distance_DA
_geom_hbond_angle_DHA
C24 H24 O21 2_646 0.95 2.46 3.298(3) 146.5

loop_
_geom_torsion_atom_site_label_1
_geom_torsion_atom_site_label_2
_geom_torsion_atom_site_label_3
_geom_torsion_atom_site_label_4
_geom_torsion_site_symmetry_1
_geom_torsion_site_symmetry_2
_geom_torsion_site_symmetry_3
_geom_torsion_site_symmetry_4
_geom_torsion
_geom_torsion_publ_flag
O21 Ni1 O11 C12 . . . . 174.9(2) ?
N11 Ni1 O11 C12 . . . . -4.8(2) ?
O11 Ni1 O21 C22 . . . . 175.4(2) ?
N21 Ni1 O21 C22 . . . . -3.3(2) ?
O11 Ni1 N11 C111 . . . . 2.3(2) ?
N21 Ni1 N11 C111 . . . . -179.0(2) ?
O11 Ni1 N11 C31 . . . . -178.37(16) ?
N21 Ni1 N11 C31 . . . . 0.28(16) ?
O21 Ni1 N21 C211 . . . . 3.8(2) ?
N11 Ni1 N21 C211 . . . . -176.5(2) ?
O21 Ni1 N21 C32 . . . . -179.17(15) ?
N11 Ni1 N21 C32 . . . . 0.55(16) ?
Ni1 O11 C12 C11 . . . . 4.7(3) ?
Ni1 O11 C12 C13 . . . . -175.85(16) ?
C111 C11 C12 O11 . . . . -1.0(4) ?
C110 C11 C12 O11 . . . . 177.7(2) ?
C111 C11 C12 C13 . . . . 179.6(2) ?
C110 C11 C12 C13 . . . . -1.7(3) ?
O11 C12 C13 C14 . . . . -176.7(2) ?
C11 C12 C13 C14 . . . . 2.8(4) ?
C12 C13 C14 C15 . . . . -1.2(4) ?
C13 C14 C15 C16 . . . . 177.9(2) ?
C13 C14 C15 C110 . . . . -1.5(4) ?
C110 C15 C16 C17 . . . . -1.3(4) ?
C14 C15 C16 C17 . . . . 179.3(2) ?
C15 C16 C17 C18 . . . . -0.9(4) ?
C16 C17 C18 C19 . . . . 1.5(4) ?
C17 C18 C19 C110 . . . . 0.2(4) ?
C18 C19 C110 C15 . . . . -2.3(3) ?
C18 C19 C110 C11 . . . . 177.4(2) ?
C16 C15 C110 C19 . . . . 2.8(3) ?
C14 C15 C110 C19 . . . . -177.7(2) ?
C16 C15 C110 C11 . . . . -176.9(2) ?
C14 C15 C110 C11 . . . . 2.5(3) ?
C12 C11 C110 C19 . . . . 179.4(2) ?
C111 C11 C110 C19 . . . . -2.0(3) ?
C12 C11 C110 C15 . . . . -0.9(3) ?
C111 C11 C110 C15 . . . . 177.8(2) ?
C31 N11 C111 C11 . . . . -179.1(2) ?
Ni1 N11 C111 C11 . . . . 0.2(3) ?
C12 C11 C111 N11 . . . . -1.6(4) ?
C110 C11 C111 N11 . . . . 179.8(2) ?
Ni1 O21 C22 C21 . . . . 0.6(3) ?
Ni1 O21 C22 C23 . . . . -178.87(16) ?
C211 C21 C22 O21 . . . . 2.6(4) ?
C210 C21 C22 O21 . . . . -176.7(2) ?
C211 C21 C22 C23 . . . . -177.9(2) ?
C210 C21 C22 C23 . . . . 2.8(3) ?
O21 C22 C23 C24 . . . . 176.8(2) ?
C21 C22 C23 C24 . . . . -2.7(4) ?
C22 C23 C24 C25 . . . . 1.3(4) ?
C23 C24 C25 C26 . . . . 179.0(2) ?
C23 C24 C25 C210 . . . . 0.0(4) ?
C210 C25 C26 C27 . . . . -0.4(4) ?
C24 C25 C26 C27 . . . . -179.4(2) ?
C25 C26 C27 C28 . . . . -0.6(4) ?
C26 C27 C28 C29 . . . . 1.3(4) ?
C27 C28 C29 C210 . . . . -1.0(4) ?
C28 C29 C210 C25 . . . . -0.1(4) ?
C28 C29 C210 C21 . . . . 179.5(2) ?
C26 C25 C210 C29 . . . . 0.8(3) ?
C24 C25 C210 C29 . . . . 179.7(2) ?
C26 C25 C210 C21 . . . . -178.9(2) ?
C24 C25 C210 C21 . . . . 0.1(3) ?
C211 C21 C210 C29 . . . . -0.5(4) ?
C22 C21 C210 C29 . . . . 178.9(2) ?
C211 C21 C210 C25 . . . . 179.2(2) ?
C22 C21 C210 C25 . . . . -1.5(3) ?
C32 N21 C211 C21 . . . . -178.7(2) ?
Ni1 N21 C211 C21 . . . . -1.8(3) ?
C22 C21 C211 N21 . . . . -2.0(4) ?
C210 C21 C211 N21 . . . . 177.4(2) ?
C111 N11 C31 C36 . . . . -2.1(4) ?
Ni1 N11 C31 C36 . . . . 178.5(2) ?
C111 N11 C31 C32 . . . . 178.3(2) ?
Ni1 N11 C31 C32 . . . . -1.1(3) ?
C36 C31 C32 C33 . . . . 1.8(3) ?
N11 C31 C32 C33 . . . . -178.6(2) ?
C36 C31 C32 N21 . . . . -178.1(2) ?
N11 C31 C32 N21 . . . . 1.5(3) ?
C211 N21 C32 C33 . . . . -3.9(4) ?
Ni1 N21 C32 C33 . . . . 178.8(2) ?
C211 N21 C32 C31 . . . . 176.0(2) ?
Ni1 N21 C32 C31 . . . . -1.3(2) ?
C31 C32 C33 C34 . . . . -1.8(4) ?
N21 C32 C33 C34 . . . . 178.0(2) ?
C32 C33 C34 C35 . . . . 0.5(4) ?
C33 C34 C35 C36 . . . . 0.8(4) ?
C34 C35 C36 C31 . . . . -0.9(4) ?
C32 C31 C36 C35 . . . . -0.4(4) ?
N11 C31 C36 C35 . . . . -180.0(2) ?
